data_2201024
loop_
_publ_author_name
'N\"ather, Christian'
'Kr\"uger, Oliver'
'Wille, Uta'

_publ_section_title
<i>cis</i>-[4a]-<i>cisoid</i>-[4a,4b]-<i>cis</i>-[4b]-4b-Ethyl-1,3,5,7,8b-hexamethylperhydro-1,3,5,7-tetraazabiphenylene-2,4,6,8-tetraone
_journal_issue 4
_journal_name_full 'Acta Crystallographica Section E'
_journal_page_first o411
_journal_page_last o412
_journal_paper_doi 10.1107/S1600536802004488
_journal_volume 58
_journal_year 2002
_chemical_formula_iupac 'C16 H24 N4 O4'
_chemical_formula_moiety 'C16 H24 N4 O4'
_chemical_formula_sum 'C16 H24 N4 O4'
_chemical_formula_weight 336.39
_chemical_name_common
;
cis-[4a]-cisoid-[4a,4b]-cis-[4b]-4b-Ethyl-1,3,5,7,8b-pentamethylperhydro-
1,3,5,7-tetraazabiphenylene-2,4,6,8-tetraone
;
_chemical_name_systematic ?
_space_group_IT_number 61
_symmetry_cell_setting orthorhombic
_symmetry_space_group_name_Hall '-P 2ac 2ab'
_symmetry_space_group_name_H-M 'P b c a'
_atom_sites_solution_hydrogens geom
_atom_sites_solution_primary direct
_atom_sites_solution_secondary difmap
_audit_creation_method SHELXL-97
_cell_angle_alpha 90.00
_cell_angle_beta 90.00
_cell_angle_gamma 90.00
_cell_formula_units_Z 8
_cell_length_a 15.2661(9)
_cell_length_b 14.4367(8)
_cell_length_c 15.7200(12)
_cell_measurement_reflns_used 8000
_cell_measurement_temperature 170(2)
_cell_measurement_theta_max 23.5
_cell_measurement_theta_min 17
_cell_volume 3464.6(4)
_computing_cell_refinement 'IPDS Program Package'
_computing_data_collection 'IPDS Program Package (Stoe & Cie, 1998)'
_computing_data_reduction 'IPDS Program Package'
_computing_molecular_graphics 'XP in SHELXTL (Bruker, 1998)'
_computing_publication_material 'CIFTAB in SHELXL97'
_computing_structure_refinement 'SHELXL97 (Sheldrick, 1997)'
_computing_structure_solution 'SHELXS97 (Sheldrick, 1997)'
_diffrn_ambient_temperature 170(2)
_diffrn_measured_fraction_theta_full 0.992
_diffrn_measured_fraction_theta_max 0.992
_diffrn_measurement_device_type 'Stoe Imaging Plate Diffraction System'
_diffrn_measurement_method \f
_diffrn_radiation_monochromator graphite
_diffrn_radiation_source 'fine-focus sealed tube'
_diffrn_radiation_type MoK\a
_diffrn_radiation_wavelength 0.71073
_diffrn_reflns_av_R_equivalents 0.0376
_diffrn_reflns_av_sigmaI/netI 0.0192
_diffrn_reflns_limit_h_max 20
_diffrn_reflns_limit_h_min -20
_diffrn_reflns_limit_k_max 18
_diffrn_reflns_limit_k_min -17
_diffrn_reflns_limit_l_max 20
_diffrn_reflns_limit_l_min -20
_diffrn_reflns_number 27222
_diffrn_reflns_theta_full 28.08
_diffrn_reflns_theta_max 28.08
_diffrn_reflns_theta_min 2.33
_diffrn_standards_decay_% none
_diffrn_standards_interval_time 0
_diffrn_standards_number 0
_exptl_absorpt_coefficient_mu 0.094
_exptl_absorpt_correction_type none
_exptl_crystal_colour colourless
_exptl_crystal_density_diffrn 1.290
_exptl_crystal_density_method 'not measured'
_exptl_crystal_description 'irregular block'
_exptl_crystal_F_000 1440
_exptl_crystal_size_max 0.5
_exptl_crystal_size_mid 0.3
_exptl_crystal_size_min 0.3
_refine_diff_density_max 0.292
_refine_diff_density_min -0.188
_refine_ls_extinction_coef 0.0088(11)
_refine_ls_extinction_expression Fc^*^=kFc[1+0.001xFc^2^\l^3^/sin(2\q)]^-1/4^
_refine_ls_extinction_method SHELXL97
_refine_ls_goodness_of_fit_ref 1.039
_refine_ls_hydrogen_treatment mixed
_refine_ls_matrix_type full
_refine_ls_number_parameters 224
_refine_ls_number_reflns 4171
_refine_ls_number_restraints 0
_refine_ls_restrained_S_all 1.039
_refine_ls_R_factor_all 0.0456
_refine_ls_R_factor_gt 0.0398
_refine_ls_shift/su_max <0.001
_refine_ls_shift/su_mean 0.000
_refine_ls_structure_factor_coef Fsqd
_refine_ls_weighting_details 'calc w = 1/[\s^2^(Fo^2^)+(0.0617P)^2^+0.9107P] where P = (Fo^2^+2Fc^2^)/3'
_refine_ls_weighting_scheme calc
_refine_ls_wR_factor_gt 0.1064
_refine_ls_wR_factor_ref 0.1112
_reflns_number_gt 3642
_reflns_number_total 4171
_reflns_threshold_expression I>2\s(I)
_cod_data_source_file bt6122.cif
_cod_data_source_block I
_cod_database_code 2201024
_cod_database_fobs_code 2201024

loop_
_symmetry_equiv_pos_as_xyz
'x, y, z'
'-x+1/2, -y, z+1/2'
'-x, y+1/2, -z+1/2'
'x+1/2, -y+1/2, -z'
'-x, -y, -z'
'x-1/2, y, -z-1/2'
'x, -y-1/2, z-1/2'
'-x-1/2, y-1/2, z'

loop_
_atom_site_label
_atom_site_fract_x
_atom_site_fract_y
_atom_site_fract_z
_atom_site_U_iso_or_equiv
_atom_site_adp_type
_atom_site_calc_flag
_atom_site_refinement_flags
_atom_site_occupancy
_atom_site_disorder_assembly
_atom_site_disorder_group
_atom_site_type_symbol
N1 0.66466(7) 0.75611(6) 0.14143(6) 0.0266(2) Uani d . 1 . . N
C2 0.68140(8) 0.69225(8) 0.20272(7) 0.0273(2) Uani d . 1 . . C
N3 0.63729(7) 0.69821(6) 0.28136(6) 0.0270(2) Uani d . 1 . . N
C4 0.58203(7) 0.76905(8) 0.30411(7) 0.0259(2) Uani d . 1 . . C
C5 0.57298(7) 0.84529(7) 0.24074(6) 0.0238(2) Uani d . 1 . . C
H5 0.5120 0.8703 0.2438 0.029 Uiso calc R 1 . . H
C6 0.59620(7) 0.82738(8) 0.14662(7) 0.0249(2) Uani d . 1 . . C
C11 0.70464(10) 0.73583(9) 0.05872(8) 0.0389(3) Uani d . 1 . . C
H11A 0.7686 0.7365 0.0643 0.058 Uiso calc R 1 . . H
H11B 0.6865 0.7828 0.0173 0.058 Uiso calc R 1 . . H
H11C 0.6856 0.6746 0.0393 0.058 Uiso calc R 1 . . H
O12 0.73340(7) 0.62888(6) 0.19167(6) 0.0405(2) Uani d . 1 . . O
C13 0.65587(10) 0.62475(9) 0.34366(8) 0.0370(3) Uani d . 1 . . C
H13A 0.7163 0.6308 0.3639 0.056 Uiso calc R 1 . . H
H13B 0.6482 0.5641 0.3167 0.056 Uiso calc R 1 . . H
H13C 0.6155 0.6304 0.3919 0.056 Uiso calc R 1 . . H
O14 0.54498(7) 0.77061(7) 0.37302(5) 0.0382(2) Uani d . 1 . . O
C16 0.51935(9) 0.80534(9) 0.08745(8) 0.0344(3) Uani d . 1 . . C
H16A 0.4753 0.8554 0.0917 0.041 Uiso calc R 1 . . H
H16B 0.5406 0.8034 0.0280 0.041 Uiso calc R 1 . . H
C17 0.47607(11) 0.71314(11) 0.10913(11) 0.0497(4) Uani d . 1 . . C
H17A 0.4272 0.7020 0.0700 0.075 Uiso calc R 1 . . H
H17B 0.4541 0.7151 0.1677 0.075 Uiso calc R 1 . . H
H17C 0.5191 0.6631 0.1036 0.075 Uiso calc R 1 . . H
N21 0.72654(6) 0.90107(7) 0.27337(6) 0.0242(2) Uani d . 1 . . N
C22 0.80103(7) 0.90899(8) 0.22805(7) 0.0259(2) Uani d . 1 . . C
N23 0.79629(6) 0.92728(7) 0.14053(6) 0.0267(2) Uani d . 1 . . N
C24 0.72008(8) 0.94223(8) 0.09655(7) 0.0269(2) Uani d . 1 . . C
C25 0.63512(7) 0.93018(7) 0.14447(7) 0.0244(2) Uani d . 1 . . C
C26 0.63915(7) 0.92844(7) 0.24386(7) 0.0230(2) Uani d . 1 . . C
C31 0.73913(8) 0.88250(9) 0.36463(7) 0.0325(3) Uani d . 1 . . C
H31A 0.7744 0.8263 0.3717 0.049 Uiso calc R 1 . . H
H31B 0.6820 0.8738 0.3919 0.049 Uiso calc R 1 . . H
H31C 0.7694 0.9350 0.3910 0.049 Uiso calc R 1 . . H
O32 0.87315(5) 0.89936(8) 0.26134(6) 0.0396(2) Uani d . 1 . . O
C33 0.87993(9) 0.93872(11) 0.09570(9) 0.0423(3) Uani d . 1 . . C
H33A 0.8690 0.9450 0.0345 0.063 Uiso calc R 1 . . H
H33B 0.9170 0.8844 0.1060 0.063 Uiso calc R 1 . . H
H33C 0.9096 0.9944 0.1167 0.063 Uiso calc R 1 . . H
O34 0.72101(7) 0.96195(7) 0.02100(5) 0.0406(2) Uani d . 1 . . O
C35 0.57003(9) 1.00159(9) 0.11037(9) 0.0365(3) Uani d . 1 . . C
H35A 0.5924 1.0641 0.1212 0.055 Uiso calc R 1 . . H
H35B 0.5135 0.9938 0.1390 0.055 Uiso calc R 1 . . H
H35C 0.5624 0.9927 0.0490 0.055 Uiso calc R 1 . . H
C36 0.60774(9) 1.01363(8) 0.29205(8) 0.0337(3) Uani d . 1 . . C
H36A 0.6082 1.0008 0.3533 0.050 Uiso calc R 1 . . H
H36B 0.5480 1.0291 0.2741 0.050 Uiso calc R 1 . . H
H36C 0.6467 1.0659 0.2798 0.050 Uiso calc R 1 . . H

loop_
_atom_site_aniso_label
_atom_site_aniso_U_11
_atom_site_aniso_U_22
_atom_site_aniso_U_33
_atom_site_aniso_U_12
_atom_site_aniso_U_13
_atom_site_aniso_U_23
N1 0.0366(5) 0.0227(4) 0.0205(4) 0.0023(4) 0.0019(4) -0.0008(3)
C2 0.0365(6) 0.0213(5) 0.0240(5) 0.0016(4) -0.0001(4) -0.0023(4)
N3 0.0375(5) 0.0213(4) 0.0221(4) 0.0025(4) 0.0009(4) 0.0022(3)
C4 0.0285(5) 0.0249(5) 0.0244(5) -0.0011(4) 0.0009(4) 0.0006(4)
C5 0.0245(5) 0.0222(5) 0.0248(5) 0.0012(4) -0.0001(4) 0.0013(4)
C6 0.0289(5) 0.0225(5) 0.0233(5) -0.0014(4) -0.0028(4) 0.0021(4)
C11 0.0602(8) 0.0323(6) 0.0243(5) 0.0038(6) 0.0095(5) -0.0025(4)
O12 0.0570(6) 0.0299(5) 0.0345(5) 0.0165(4) 0.0060(4) -0.0006(3)
C13 0.0560(8) 0.0272(6) 0.0278(5) 0.0077(5) 0.0007(5) 0.0064(4)
O14 0.0452(5) 0.0397(5) 0.0296(4) 0.0065(4) 0.0114(4) 0.0064(4)
C16 0.0376(6) 0.0364(6) 0.0292(5) -0.0092(5) -0.0087(5) 0.0029(5)
C17 0.0520(8) 0.0423(8) 0.0550(9) -0.0199(7) -0.0147(7) 0.0027(6)
N21 0.0239(4) 0.0283(5) 0.0205(4) 0.0011(3) -0.0011(3) -0.0011(3)
C22 0.0251(5) 0.0263(5) 0.0264(5) 0.0021(4) -0.0004(4) -0.0030(4)
N23 0.0256(4) 0.0297(5) 0.0247(4) 0.0000(4) 0.0030(3) 0.0000(4)
C24 0.0330(5) 0.0237(5) 0.0240(5) -0.0033(4) -0.0014(4) 0.0018(4)
C25 0.0264(5) 0.0220(5) 0.0248(5) -0.0003(4) -0.0032(4) 0.0033(4)
C26 0.0239(5) 0.0210(5) 0.0241(5) 0.0018(4) 0.0005(4) -0.0008(4)
C31 0.0370(6) 0.0398(6) 0.0206(5) -0.0024(5) -0.0033(4) -0.0002(4)
O32 0.0241(4) 0.0591(6) 0.0355(5) 0.0054(4) -0.0043(3) -0.0008(4)
C33 0.0322(6) 0.0571(9) 0.0375(7) 0.0001(6) 0.0108(5) 0.0031(6)
O34 0.0464(5) 0.0505(6) 0.0249(4) -0.0088(4) -0.0014(4) 0.0107(4)
C35 0.0357(6) 0.0300(6) 0.0439(7) 0.0034(5) -0.0089(5) 0.0101(5)
C36 0.0361(6) 0.0247(5) 0.0402(6) 0.0028(5) 0.0066(5) -0.0062(4)

loop_
_atom_type_symbol
_atom_type_description
_atom_type_scat_dispersion_real
_atom_type_scat_dispersion_imag
_atom_type_scat_source
C C 0.0033 0.0016 'International Tables Vol C Tables 4.2.6.8 and 6.1.1.4'
H H 0.0000 0.0000 'International Tables Vol C Tables 4.2.6.8 and 6.1.1.4'
N N 0.0061 0.0033 'International Tables Vol C Tables 4.2.6.8 and 6.1.1.4'
O O 0.0106 0.0060 'International Tables Vol C Tables 4.2.6.8 and 6.1.1.4'

loop_
_geom_angle_atom_site_label_1
_geom_angle_atom_site_label_2
_geom_angle_atom_site_label_3
_geom_angle
_geom_angle_publ_flag
C2 N1 C11 114.55(10) n
C2 N1 C6 124.76(9) n
C11 N1 C6 119.04(9) n
O12 C2 N1 121.94(10) n
O12 C2 N3 118.67(10) n
N1 C2 N3 119.39(10) n
C4 N3 C2 124.55(9) n
C4 N3 C13 118.81(9) n
C2 N3 C13 116.58(10) n
O14 C4 N3 121.93(10) n
O14 C4 C5 122.39(10) n
N3 C4 C5 115.64(9) n
C4 C5 C6 119.71(9) n
C4 C5 C26 118.95(9) n
C6 C5 C26 90.58(8) n
C4 C5 H5 108.7 n
C6 C5 H5 108.7 n
C26 C5 H5 108.7 n
N1 C6 C16 111.47(9) n
N1 C6 C5 109.51(8) n
C16 C6 C5 116.19(9) n
N1 C6 C25 112.62(9) n
C16 C6 C25 117.71(9) n
C5 C6 C25 87.15(8) n
N1 C11 H11A 109.5 n
N1 C11 H11B 109.5 n
H11A C11 H11B 109.5 n
N1 C11 H11C 109.5 n
H11A C11 H11C 109.5 n
H11B C11 H11C 109.5 n
N3 C13 H13A 109.5 n
N3 C13 H13B 109.5 n
H13A C13 H13B 109.5 n
N3 C13 H13C 109.5 n
H13A C13 H13C 109.5 n
H13B C13 H13C 109.5 n
C17 C16 C6 112.20(10) n
C17 C16 H16A 109.2 n
C6 C16 H16A 109.2 n
C17 C16 H16B 109.2 n
C6 C16 H16B 109.2 n
H16A C16 H16B 107.9 n
C16 C17 H17A 109.5 n
C16 C17 H17B 109.5 n
H17A C17 H17B 109.5 n
C16 C17 H17C 109.5 n
H17A C17 H17C 109.5 n
H17B C17 H17C 109.5 n
C22 N21 C26 125.30(9) n
C22 N21 C31 114.88(9) n
C26 N21 C31 118.43(9) n
O32 C22 N21 121.49(10) n
O32 C22 N23 119.07(10) n
N21 C22 N23 119.42(9) n
C24 N23 C22 124.63(9) n
C24 N23 C33 118.59(10) n
C22 N23 C33 116.57(10) n
O34 C24 N23 121.16(11) n
O34 C24 C25 121.46(10) n
N23 C24 C25 117.35(9) n
C24 C25 C35 107.80(9) n
C24 C25 C26 117.81(9) n
C35 C25 C26 112.74(9) n
C24 C25 C6 115.90(9) n
C35 C25 C6 113.07(9) n
C26 C25 C6 88.77(7) n
N21 C26 C36 110.29(9) n
N21 C26 C25 110.86(8) n
C36 C26 C25 118.16(9) n
N21 C26 C5 112.91(8) n
C36 C26 C5 115.52(9) n
C25 C26 C5 87.46(7) n
N21 C31 H31A 109.5 n
N21 C31 H31B 109.5 n
H31A C31 H31B 109.5 n
N21 C31 H31C 109.5 n
H31A C31 H31C 109.5 n
H31B C31 H31C 109.5 n
N23 C33 H33A 109.5 n
N23 C33 H33B 109.5 n
H33A C33 H33B 109.5 n
N23 C33 H33C 109.5 n
H33A C33 H33C 109.5 n
H33B C33 H33C 109.5 n
C25 C35 H35A 109.5 n
C25 C35 H35B 109.5 n
H35A C35 H35B 109.5 n
C25 C35 H35C 109.5 n
H35A C35 H35C 109.5 n
H35B C35 H35C 109.5 n
C26 C36 H36A 109.5 n
C26 C36 H36B 109.5 n
H36A C36 H36B 109.5 n
C26 C36 H36C 109.5 n
H36A C36 H36C 109.5 n
H36B C36 H36C 109.5 n

loop_
_geom_bond_atom_site_label_1
_geom_bond_atom_site_label_2
_geom_bond_site_symmetry_2
_geom_bond_distance
_geom_bond_publ_flag
N1 C2 . 1.3578(14) n
N1 C11 . 1.4658(14) n
N1 C6 . 1.4689(14) n
C2 O12 . 1.2236(15) n
C2 N3 . 1.4103(14) n
N3 C4 . 1.3730(14) n
N3 C13 . 1.4712(14) n
C4 O14 . 1.2223(14) n
C4 C5 . 1.4910(15) n
C5 C6 . 1.5433(15) n
C5 C26 . 1.5697(15) n
C5 H5 . 1.0000 n
C6 C16 . 1.5307(15) n
C6 C25 . 1.5988(15) n
C11 H11A . 0.9800 n
C11 H11B . 0.9800 n
C11 H11C . 0.9800 n
C13 H13A . 0.9800 n
C13 H13B . 0.9800 n
C13 H13C . 0.9800 n
C16 C17 . 1.5246(18) n
C16 H16A . 0.9900 n
C16 H16B . 0.9900 n
C17 H17A . 0.9800 n
C17 H17B . 0.9800 n
C17 H17C . 0.9800 n
N21 C22 . 1.3468(14) n
N21 C26 . 1.4667(13) n
N21 C31 . 1.4721(13) n
C22 O32 . 1.2269(13) n
C22 N23 . 1.4027(14) n
N23 C24 . 1.3705(14) n
N23 C33 . 1.4678(15) n
C24 O34 . 1.2213(14) n
C24 C25 . 1.5099(15) n
C25 C35 . 1.5289(15) n
C25 C26 . 1.5639(14) n
C26 C36 . 1.5220(15) n
C31 H31A . 0.9800 n
C31 H31B . 0.9800 n
C31 H31C . 0.9800 n
C33 H33A . 0.9800 n
C33 H33B . 0.9800 n
C33 H33C . 0.9800 n
C35 H35A . 0.9800 n
C35 H35B . 0.9800 n
C35 H35C . 0.9800 n
C36 H36A . 0.9800 n
C36 H36B . 0.9800 n
C36 H36C . 0.9800 n

loop_
_geom_torsion_atom_site_label_1
_geom_torsion_atom_site_label_2
_geom_torsion_atom_site_label_3
_geom_torsion_atom_site_label_4
_geom_torsion
_geom_torsion_publ_flag
C11 N1 C2 O12 7.60(17) n
C6 N1 C2 O12 172.73(11) n
C11 N1 C2 N3 -171.86(11) n
C6 N1 C2 N3 -6.74(17) n
O12 C2 N3 C4 175.37(11) n
N1 C2 N3 C4 -5.15(17) n
O12 C2 N3 C13 -1.83(17) n
N1 C2 N3 C13 177.66(11) n
C2 N3 C4 O14 179.58(11) n
C13 N3 C4 O14 -3.28(17) n
C2 N3 C4 C5 -2.63(16) n
C13 N3 C4 C5 174.50(10) n
O14 C4 C5 C6 -161.04(11) n
N3 C4 C5 C6 21.18(14) n
O14 C4 C5 C26 89.74(14) n
N3 C4 C5 C26 -88.03(12) n
C2 N1 C6 C16 -107.16(12) n
C11 N1 C6 C16 57.35(13) n
C2 N1 C6 C5 22.81(14) n
C11 N1 C6 C5 -172.68(10) n
C2 N1 C6 C25 118.00(11) n
C11 N1 C6 C25 -77.49(12) n
C4 C5 C6 N1 -29.64(13) n
C26 C5 C6 N1 94.63(9) n
C4 C5 C6 C16 97.73(12) n
C26 C5 C6 C16 -138.00(10) n
C4 C5 C6 C25 -142.65(10) n
C26 C5 C6 C25 -18.37(7) n
N1 C6 C16 C17 60.14(14) n
C5 C6 C16 C17 -66.26(15) n
C25 C6 C16 C17 -167.54(11) n
C26 N21 C22 O32 167.64(11) n
C31 N21 C22 O32 1.37(16) n
C26 N21 C22 N23 -13.33(16) n
C31 N21 C22 N23 -179.60(10) n
O32 C22 N23 C24 -177.87(11) n
N21 C22 N23 C24 3.08(17) n
O32 C22 N23 C33 -3.31(17) n
N21 C22 N23 C33 177.64(11) n
C22 N23 C24 O34 176.65(11) n
C33 N23 C24 O34 2.18(17) n
C22 N23 C24 C25 -5.37(16) n
C33 N23 C24 C25 -179.84(11) n
O34 C24 C25 C35 -36.84(15) n
N23 C24 C25 C35 145.19(11) n
O34 C24 C25 C26 -165.76(11) n
N23 C24 C25 C26 16.26(14) n
O34 C24 C25 C6 90.99(13) n
N23 C24 C25 C6 -86.98(12) n
N1 C6 C25 C24 29.03(12) n
C16 C6 C25 C24 -102.78(12) n
C5 C6 C25 C24 139.00(9) n
N1 C6 C25 C35 154.20(10) n
C16 C6 C25 C35 22.39(14) n
C5 C6 C25 C35 -95.83(10) n
N1 C6 C25 C26 -91.52(9) n
C16 C6 C25 C26 136.67(10) n
C5 C6 C25 C26 18.45(7) n
C22 N21 C26 C36 -109.88(12) n
C31 N21 C26 C36 55.95(13) n
C22 N21 C26 C25 22.91(14) n
C31 N21 C26 C25 -171.26(9) n
C22 N21 C26 C5 119.20(11) n
C31 N21 C26 C5 -74.97(12) n
C24 C25 C26 N21 -23.39(13) n
C35 C25 C26 N21 -149.96(9) n
C6 C25 C26 N21 95.46(9) n
C24 C25 C26 C36 105.28(12) n
C35 C25 C26 C36 -21.28(14) n
C6 C25 C26 C36 -135.86(10) n
C24 C25 C26 C5 -136.98(9) n
C35 C25 C26 C5 96.46(10) n
C6 C25 C26 C5 -18.12(7) n
C4 C5 C26 N21 32.09(13) n
C6 C5 C26 N21 -92.81(9) n
C4 C5 C26 C36 -96.16(12) n
C6 C5 C26 C36 138.95(10) n
C4 C5 C26 C25 143.69(10) n
C6 C5 C26 C25 18.80(8) n
